data_4037756
loop_
_publ_author_name
'Sahoo, Sushree Ranjan'
'Sarkar, Debayan'
'Henkel, Felix'
'Reuter, Hans'

_publ_section_title
;
 Copper(I) Catalyzed Synthesis of Functionalized Indolizinones from
 Substituted Pyridine Homologated Ynones.
;
_journal_name_full 'The Journal of organic chemistry'
_journal_paper_doi 10.1021/acs.joc.9b02853
_journal_year 2019
_chemical_formula_sum 'C27 H19 N O Se2'
_chemical_formula_weight 531.35
_space_group_crystal_system triclinic
_space_group_IT_number 2
_space_group_name_Hall '-P 1'
_space_group_name_H-M_alt 'P -1'
_atom_sites_solution_hydrogens geom
_atom_sites_solution_primary intrinsic
_audit_creation_method SHELXL-2014/7
_cell_angle_alpha 90.444(2)
_cell_angle_beta 93.759(2)
_cell_angle_gamma 102.371(2)
_cell_formula_units_Z 4
_cell_length_a 9.6681(4)
_cell_length_b 10.7087(4)
_cell_length_c 21.7096(8)
_cell_measurement_reflns_used 9183
_cell_measurement_temperature 100(2)
_cell_measurement_theta_max 26.51
_cell_measurement_theta_min 2.30
_cell_volume 2190.20(15)
_computing_cell_refinement 'Bruker SAINT'
_computing_data_collection 'Bruker APEX2'
_computing_data_reduction 'Bruker SAINT'
_computing_molecular_graphics 'Bruker SHELXTL'
_computing_publication_material 'Bruker SHELXTL'
_computing_structure_refinement 'SHELXL-2014/7 (Sheldrick, 2014)'
_computing_structure_solution 'SHELXS-97 (Sheldrick 2008)'
_diffrn_ambient_temperature 100(2)
_diffrn_measured_fraction_theta_full 0.999
_diffrn_measured_fraction_theta_max 0.997
_diffrn_measurement_device_type 'Bruker APEX-II CCD'
_diffrn_measurement_method '\f and \w scans'
_diffrn_radiation_type MoK\a
_diffrn_radiation_wavelength 0.71073
_diffrn_reflns_av_R_equivalents 0.0414
_diffrn_reflns_av_unetI/netI 0.0153
_diffrn_reflns_Laue_measured_fraction_full 0.999
_diffrn_reflns_Laue_measured_fraction_max 0.997
_diffrn_reflns_limit_h_max 12
_diffrn_reflns_limit_h_min -12
_diffrn_reflns_limit_k_max 13
_diffrn_reflns_limit_k_min -13
_diffrn_reflns_limit_l_max 28
_diffrn_reflns_limit_l_min -28
_diffrn_reflns_number 206652
_diffrn_reflns_point_group_measured_fraction_full 0.999
_diffrn_reflns_point_group_measured_fraction_max 0.997
_diffrn_reflns_theta_full 25.242
_diffrn_reflns_theta_max 27.409
_diffrn_reflns_theta_min 2.181
_exptl_absorpt_coefficient_mu 3.396
_exptl_absorpt_correction_T_max 0.532
_exptl_absorpt_correction_T_min 0.277
_exptl_absorpt_correction_type multi-scan
_exptl_absorpt_process_details 'Bruker SADABS'
_exptl_crystal_colour red
_exptl_crystal_density_diffrn 1.611
_exptl_crystal_description bloc
_exptl_crystal_F_000 1056
_exptl_crystal_size_max 0.432
_exptl_crystal_size_mid 0.286
_exptl_crystal_size_min 0.165
_refine_diff_density_max 0.436
_refine_diff_density_min -0.351
_refine_diff_density_rms 0.051
_refine_ls_extinction_method none
_refine_ls_goodness_of_fit_ref 1.026
_refine_ls_hydrogen_treatment constr
_refine_ls_matrix_type full
_refine_ls_number_parameters 567
_refine_ls_number_reflns 9948
_refine_ls_number_restraints 0
_refine_ls_restrained_S_all 1.026
_refine_ls_R_factor_all 0.0292
_refine_ls_R_factor_gt 0.0215
_refine_ls_shift/su_max 0.001
_refine_ls_shift/su_mean 0.000
_refine_ls_structure_factor_coef Fsqd
_refine_ls_weighting_details 'w=1/[\s^2^(Fo^2^)+(0.0243P)^2^+1.0455P] where P=(Fo^2^+2Fc^2^)/3'
_refine_ls_weighting_scheme calc
_refine_ls_wR_factor_gt 0.0498
_refine_ls_wR_factor_ref 0.0525
_reflns_Friedel_coverage 0.000
_reflns_number_gt 8522
_reflns_number_total 9948
_reflns_threshold_expression 'I > 2\s(I)'
_cod_data_source_file jo9b02853_si_003.cif
_cod_data_source_block HF2019_8_0m_a
_cod_database_code 4037756
_shelx_shelxl_version_number 2014/7
_shelx_space_group_comment
; 
The symmetry employed for this shelxl refinement is uniquely defined 
by the following loop, which should always be used as a source of 
symmetry information in preference to the above space-group names. 
They are only intended as comments. 
;
_shelx_estimated_absorpt_t_min 0.322
_shelx_estimated_absorpt_t_max 0.604

loop_
_space_group_symop_operation_xyz
'x, y, z'
'-x, -y, -z'

loop_
_atom_site_label
_atom_site_type_symbol
_atom_site_fract_x
_atom_site_fract_y
_atom_site_fract_z
_atom_site_U_iso_or_equiv
_atom_site_adp_type
_atom_site_occupancy
_atom_site_site_symmetry_order
_atom_site_calc_flag
_atom_site_refinement_flags_posn
_atom_site_refinement_flags_adp
Se11 Se 0.82672(2) 0.92050(2) 0.20023(2) 0.03154(5) Uani 1 1 d . .
Se12 Se 0.72931(2) 0.57244(2) -0.02072(2) 0.02674(4) Uani 1 1 d . .
C11 C 0.80335(17) 0.57538(15) 0.10605(7) 0.0222(3) Uani 1 1 d . .
C12 C 0.79722(17) 0.71334(15) 0.10691(8) 0.0248(3) Uani 1 1 d . .
O1 O 0.77064(13) 0.77036(11) 0.05945(6) 0.0308(3) Uani 1 1 d . .
C13 C 0.82813(18) 0.75683(15) 0.16918(8) 0.0257(3) Uani 1 1 d . .
C14 C 0.85804(17) 0.65656(15) 0.20440(8) 0.0233(3) Uani 1 1 d . .
C15 C 0.89919(18) 0.65004(17) 0.26786(8) 0.0278(4) Uani 1 1 d . .
H15 H 0.9056 0.7223 0.2944 0.036(3) Uiso 1 1 calc R U
C16 C 0.92949(19) 0.54062(18) 0.29085(8) 0.0322(4) Uani 1 1 d . .
H16 H 0.9576 0.5367 0.3334 0.036(3) Uiso 1 1 calc R U
C17 C 0.9194(2) 0.43263(18) 0.25174(8) 0.0332(4) Uani 1 1 d . .
H17 H 0.9425 0.3569 0.2679 0.036(3) Uiso 1 1 calc R U
C18 C 0.87680(19) 0.43671(16) 0.19125(8) 0.0284(4) Uani 1 1 d . .
H18 H 0.8692 0.3637 0.1650 0.036(3) Uiso 1 1 calc R U
N1 N 0.84467(14) 0.54679(12) 0.16792(6) 0.0222(3) Uani 1 1 d . .
C19 C 0.77165(16) 0.49646(15) 0.05609(7) 0.0225(3) Uani 1 1 d . .
C111 C 0.99624(19) 1.01877(16) 0.16823(8) 0.0290(4) Uani 1 1 d . .
C112 C 1.0804(2) 0.96838(18) 0.13001(9) 0.0365(4) Uani 1 1 d . .
H112 H 1.0554 0.8806 0.1179 0.052(3) Uiso 1 1 calc R U
C113 C 1.2015(2) 1.0466(2) 0.10936(10) 0.0460(5) Uani 1 1 d . .
H113 H 1.2592 1.0123 0.0829 0.052(3) Uiso 1 1 calc R U
C114 C 1.2384(2) 1.1745(2) 0.12737(11) 0.0505(6) Uani 1 1 d . .
H114 H 1.3220 1.2277 0.1137 0.052(3) Uiso 1 1 calc R U
C115 C 1.1540(3) 1.2243(2) 0.16491(11) 0.0511(6) Uani 1 1 d . .
H115 H 1.1792 1.3120 0.1772 0.052(3) Uiso 1 1 calc R U
C116 C 1.0322(2) 1.14723(18) 0.18497(9) 0.0402(5) Uani 1 1 d . .
H116 H 0.9731 1.1825 0.2103 0.052(3) Uiso 1 1 calc R U
C121 C 0.69467(18) 0.42231(16) -0.07358(8) 0.0260(3) Uani 1 1 d . .
C122 C 0.57085(19) 0.32897(17) -0.07205(8) 0.0302(4) Uani 1 1 d . .
H122 H 0.5034 0.3358 -0.0430 0.047(3) Uiso 1 1 calc R U
C123 C 0.5463(2) 0.22566(18) -0.11326(9) 0.0373(4) Uani 1 1 d . .
H123 H 0.4623 0.1609 -0.1121 0.047(3) Uiso 1 1 calc R U
C124 C 0.6431(2) 0.2169(2) -0.15581(10) 0.0457(5) Uani 1 1 d . .
H124 H 0.6261 0.1455 -0.1836 0.047(3) Uiso 1 1 calc R U
C125 C 0.7649(2) 0.3111(2) -0.15843(10) 0.0468(5) Uani 1 1 d . .
H125 H 0.8302 0.3053 -0.1887 0.047(3) Uiso 1 1 calc R U
C126 C 0.7920(2) 0.4133(2) -0.11722(8) 0.0356(4) Uani 1 1 d . .
H126 H 0.8765 0.4774 -0.1185 0.047(3) Uiso 1 1 calc R U
C191 C 0.76540(18) 0.35713(15) 0.05548(7) 0.0242(3) Uani 1 1 d . .
C192 C 0.6499(2) 0.27424(18) 0.07816(9) 0.0370(4) Uani 1 1 d . .
H192 H 0.5755 0.3071 0.0943 0.050(3) Uiso 1 1 calc R U
C193 C 0.6432(3) 0.14389(19) 0.07732(11) 0.0492(6) Uani 1 1 d . .
H193 H 0.5642 0.0876 0.0930 0.050(3) Uiso 1 1 calc R U
C194 C 0.7505(3) 0.09500(19) 0.05391(10) 0.0464(5) Uani 1 1 d . .
H194 H 0.7452 0.0054 0.0533 0.050(3) Uiso 1 1 calc R U
C195 C 0.8652(2) 0.17668(19) 0.03156(9) 0.0408(5) Uani 1 1 d . .
H195 H 0.9398 0.1433 0.0160 0.050(3) Uiso 1 1 calc R U
C196 C 0.87264(19) 0.30766(17) 0.03162(8) 0.0303(4) Uani 1 1 d . .
H196 H 0.9512 0.3634 0.0153 0.050(3) Uiso 1 1 calc R U
Se21 Se 0.62520(2) 0.14700(2) 0.28936(2) 0.03447(5) Uani 1 1 d . .
Se22 Se 0.76434(2) 0.44111(2) 0.53290(2) 0.02794(5) Uani 1 1 d . .
C21 C 0.65946(17) 0.46017(15) 0.40979(7) 0.0227(3) Uani 1 1 d . .
C22 C 0.65672(17) 0.32102(15) 0.39959(8) 0.0244(3) Uani 1 1 d . .
O2 O 0.68497(13) 0.25168(11) 0.44206(6) 0.0301(3) Uani 1 1 d . .
C23 C 0.61858(18) 0.29588(16) 0.33550(8) 0.0264(4) Uani 1 1 d . .
C24 C 0.58819(17) 0.40569(16) 0.30916(8) 0.0255(3) Uani 1 1 d . .
C25 C 0.53754(19) 0.43013(18) 0.24859(8) 0.0323(4) Uani 1 1 d . .
H25 H 0.5235 0.3652 0.2174 0.041(3) Uiso 1 1 calc R U
C26 C 0.5090(2) 0.5459(2) 0.23509(9) 0.0381(4) Uani 1 1 d . .
H26 H 0.4760 0.5618 0.1943 0.041(3) Uiso 1 1 calc R U
C27 C 0.5281(2) 0.64298(19) 0.28125(9) 0.0364(4) Uani 1 1 d . .
H27 H 0.5060 0.7232 0.2718 0.041(3) Uiso 1 1 calc R U
C28 C 0.57777(19) 0.62141(17) 0.33892(8) 0.0296(4) Uani 1 1 d . .
H28 H 0.5897 0.6862 0.3701 0.041(3) Uiso 1 1 calc R U
N2 N 0.61097(14) 0.50582(13) 0.35237(6) 0.0233(3) Uani 1 1 d . .
C29 C 0.71189(16) 0.52972(15) 0.46136(7) 0.0224(3) Uani 1 1 d . .
C211 C 0.46304(19) 0.02768(16) 0.31695(8) 0.0286(4) Uani 1 1 d . .
C212 C 0.3350(2) 0.00264(18) 0.28169(9) 0.0343(4) Uani 1 1 d . .
H212 H 0.3247 0.0472 0.2446 0.049(3) Uiso 1 1 calc R U
C213 C 0.2220(2) -0.0880(2) 0.30097(10) 0.0432(5) Uani 1 1 d . .
H213 H 0.1345 -0.1064 0.2766 0.049(3) Uiso 1 1 calc R U
C214 C 0.2359(2) -0.1513(2) 0.35498(11) 0.0467(5) Uani 1 1 d . .
H214 H 0.1577 -0.2127 0.3681 0.049(3) Uiso 1 1 calc R U
C215 C 0.3636(2) -0.1261(2) 0.39054(10) 0.0473(5) Uani 1 1 d . .
H215 H 0.3729 -0.1697 0.4280 0.049(3) Uiso 1 1 calc R U
C216 C 0.4774(2) -0.03685(19) 0.37116(9) 0.0400(5) Uani 1 1 d . .
H216 H 0.5655 -0.0200 0.3951 0.049(3) Uiso 1 1 calc R U
C221 C 0.83660(18) 0.58928(16) 0.58577(7) 0.0254(3) Uani 1 1 d . .
C222 C 0.96921(18) 0.66575(17) 0.57840(8) 0.0275(4) Uani 1 1 d . .
H222 H 1.0283 0.6424 0.5490 0.045(3) Uiso 1 1 calc R U
C223 C 1.0151(2) 0.77662(17) 0.61418(8) 0.0326(4) Uani 1 1 d . .
H223 H 1.1060 0.8294 0.6093 0.045(3) Uiso 1 1 calc R U
C224 C 0.9296(2) 0.81037(19) 0.65674(9) 0.0380(4) Uani 1 1 d . .
H224 H 0.9596 0.8883 0.6798 0.045(3) Uiso 1 1 calc R U
C225 C 0.7999(2) 0.7312(2) 0.66598(9) 0.0431(5) Uani 1 1 d . .
H225 H 0.7427 0.7529 0.6966 0.045(3) Uiso 1 1 calc R U
C226 C 0.7535(2) 0.6202(2) 0.63058(9) 0.0359(4) Uani 1 1 d . .
H226 H 0.6646 0.5655 0.6370 0.045(3) Uiso 1 1 calc R U
C291 C 0.73586(17) 0.67087(15) 0.46676(7) 0.0229(3) Uani 1 1 d . .
C292 C 0.64524(19) 0.72879(17) 0.49842(8) 0.0296(4) Uani 1 1 d . .
H292 H 0.5661 0.6779 0.5166 0.041(3) Uiso 1 1 calc R U
C293 C 0.6705(2) 0.86108(18) 0.50344(9) 0.0397(5) Uani 1 1 d . .
H293 H 0.6083 0.9005 0.5250 0.041(3) Uiso 1 1 calc R U
C294 C 0.7854(2) 0.93573(18) 0.47731(10) 0.0424(5) Uani 1 1 d . .
H294 H 0.8023 1.0263 0.4810 0.041(3) Uiso 1 1 calc R U
C295 C 0.8756(2) 0.87862(18) 0.44572(9) 0.0388(5) Uani 1 1 d . .
H295 H 0.9542 0.9300 0.4274 0.041(3) Uiso 1 1 calc R U
C296 C 0.85170(19) 0.74653(17) 0.44067(8) 0.0302(4) Uani 1 1 d . .
H296 H 0.9147 0.7076 0.4193 0.041(3) Uiso 1 1 calc R U

loop_
_atom_site_aniso_label
_atom_site_aniso_U_11
_atom_site_aniso_U_22
_atom_site_aniso_U_33
_atom_site_aniso_U_23
_atom_site_aniso_U_13
_atom_site_aniso_U_12
Se11 0.03787(10) 0.02210(9) 0.03583(10) -0.00508(7) 0.00249(8) 0.00929(7)
Se12 0.03099(9) 0.02394(9) 0.02504(8) 0.00295(7) 0.00071(7) 0.00561(7)
C11 0.0230(8) 0.0179(8) 0.0256(8) 0.0034(6) 0.0017(6) 0.0041(6)
C12 0.0246(8) 0.0183(8) 0.0308(9) 0.0013(7) 0.0004(7) 0.0037(6)
O1 0.0402(7) 0.0202(6) 0.0315(6) 0.0033(5) -0.0037(5) 0.0069(5)
C13 0.0282(9) 0.0176(8) 0.0304(9) -0.0025(7) -0.0004(7) 0.0035(6)
C14 0.0205(8) 0.0209(8) 0.0278(8) -0.0001(6) 0.0030(6) 0.0026(6)
C15 0.0272(9) 0.0281(9) 0.0270(8) -0.0020(7) 0.0021(7) 0.0039(7)
C16 0.0346(10) 0.0372(10) 0.0251(9) 0.0049(7) 0.0015(7) 0.0088(8)
C17 0.0417(11) 0.0287(9) 0.0329(9) 0.0082(8) 0.0034(8) 0.0151(8)
C18 0.0341(9) 0.0222(8) 0.0308(9) 0.0035(7) 0.0049(7) 0.0097(7)
N1 0.0247(7) 0.0179(6) 0.0238(7) 0.0014(5) 0.0020(5) 0.0042(5)
C19 0.0199(8) 0.0205(8) 0.0269(8) 0.0039(6) 0.0035(6) 0.0034(6)
C111 0.0375(10) 0.0215(8) 0.0263(8) 0.0001(7) -0.0071(7) 0.0056(7)
C112 0.0398(11) 0.0275(9) 0.0398(10) -0.0037(8) -0.0008(8) 0.0029(8)
C113 0.0422(12) 0.0501(13) 0.0434(12) 0.0057(10) 0.0015(9) 0.0052(10)
C114 0.0464(13) 0.0417(12) 0.0555(14) 0.0225(11) -0.0085(11) -0.0051(10)
C115 0.0666(15) 0.0225(10) 0.0568(14) 0.0068(9) -0.0135(12) -0.0017(10)
C116 0.0575(13) 0.0231(9) 0.0385(11) -0.0017(8) -0.0074(9) 0.0087(9)
C121 0.0265(8) 0.0295(9) 0.0236(8) 0.0005(7) -0.0002(7) 0.0101(7)
C122 0.0301(9) 0.0313(9) 0.0301(9) 0.0012(7) 0.0016(7) 0.0089(7)
C123 0.0422(11) 0.0283(10) 0.0405(11) -0.0022(8) -0.0065(9) 0.0083(8)
C124 0.0612(14) 0.0419(12) 0.0397(11) -0.0135(9) -0.0082(10) 0.0279(11)
C125 0.0481(13) 0.0646(15) 0.0364(11) -0.0079(10) 0.0093(9) 0.0298(11)
C126 0.0295(9) 0.0476(12) 0.0317(10) 0.0013(8) 0.0058(8) 0.0118(8)
C191 0.0279(8) 0.0201(8) 0.0241(8) 0.0002(6) -0.0001(6) 0.0047(6)
C192 0.0384(10) 0.0269(9) 0.0451(11) 0.0050(8) 0.0101(9) 0.0035(8)
C193 0.0593(14) 0.0249(10) 0.0579(14) 0.0095(9) 0.0053(11) -0.0039(10)
C194 0.0746(16) 0.0202(9) 0.0441(12) 0.0000(8) -0.0090(11) 0.0133(10)
C195 0.0554(13) 0.0357(11) 0.0372(10) -0.0064(8) -0.0060(9) 0.0264(10)
C196 0.0319(9) 0.0300(9) 0.0306(9) -0.0010(7) 0.0003(7) 0.0105(7)
Se21 0.03629(10) 0.02821(10) 0.03702(10) -0.01211(8) 0.00856(8) 0.00139(8)
Se22 0.03451(10) 0.02228(9) 0.02514(9) 0.00109(7) -0.00065(7) 0.00270(7)
C21 0.0209(8) 0.0213(8) 0.0249(8) 0.0005(6) 0.0044(6) 0.0015(6)
C22 0.0208(8) 0.0211(8) 0.0297(9) -0.0028(7) 0.0055(7) 0.0004(6)
O2 0.0347(7) 0.0229(6) 0.0317(7) 0.0003(5) 0.0029(5) 0.0040(5)
C23 0.0246(8) 0.0236(8) 0.0286(9) -0.0053(7) 0.0038(7) -0.0007(7)
C24 0.0206(8) 0.0267(9) 0.0266(8) -0.0050(7) 0.0047(6) -0.0015(7)
C25 0.0317(9) 0.0375(10) 0.0244(9) -0.0050(7) -0.0003(7) 0.0010(8)
C26 0.0386(11) 0.0462(12) 0.0270(9) 0.0022(8) -0.0043(8) 0.0053(9)
C27 0.0392(11) 0.0340(10) 0.0355(10) 0.0036(8) -0.0040(8) 0.0088(8)
C28 0.0309(9) 0.0254(9) 0.0314(9) -0.0010(7) -0.0002(7) 0.0047(7)
N2 0.0231(7) 0.0224(7) 0.0228(7) -0.0010(5) 0.0014(5) 0.0014(5)
C29 0.0206(8) 0.0202(8) 0.0254(8) 0.0008(6) 0.0045(6) 0.0015(6)
C211 0.0337(9) 0.0184(8) 0.0323(9) -0.0072(7) -0.0001(7) 0.0036(7)
C212 0.0402(10) 0.0279(9) 0.0336(10) -0.0037(8) -0.0059(8) 0.0073(8)
C213 0.0334(10) 0.0380(11) 0.0543(13) -0.0055(10) -0.0075(9) 0.0028(9)
C214 0.0419(12) 0.0322(11) 0.0610(14) 0.0004(10) 0.0072(10) -0.0045(9)
C215 0.0595(14) 0.0321(11) 0.0457(12) 0.0084(9) -0.0035(10) 0.0014(10)
C216 0.0416(11) 0.0316(10) 0.0425(11) -0.0007(8) -0.0113(9) 0.0024(8)
C221 0.0267(8) 0.0280(9) 0.0207(8) -0.0003(7) -0.0016(6) 0.0055(7)
C222 0.0259(8) 0.0313(9) 0.0254(8) 0.0028(7) 0.0014(7) 0.0066(7)
C223 0.0330(10) 0.0289(9) 0.0320(9) 0.0043(7) -0.0050(8) 0.0002(8)
C224 0.0485(12) 0.0318(10) 0.0322(10) -0.0069(8) -0.0073(9) 0.0085(9)
C225 0.0427(11) 0.0528(13) 0.0355(10) -0.0128(9) 0.0061(9) 0.0140(10)
C226 0.0262(9) 0.0452(11) 0.0337(10) -0.0064(8) 0.0055(7) 0.0014(8)
C291 0.0256(8) 0.0209(8) 0.0200(7) -0.0013(6) -0.0020(6) 0.0015(6)
C292 0.0312(9) 0.0271(9) 0.0297(9) -0.0017(7) 0.0018(7) 0.0050(7)
C293 0.0511(12) 0.0302(10) 0.0402(11) -0.0087(8) -0.0018(9) 0.0161(9)
C294 0.0571(13) 0.0194(9) 0.0460(12) -0.0012(8) -0.0109(10) 0.0027(9)
C295 0.0407(11) 0.0285(10) 0.0393(10) 0.0078(8) -0.0036(9) -0.0084(8)
C296 0.0303(9) 0.0282(9) 0.0292(9) 0.0016(7) 0.0029(7) -0.0001(7)

loop_
_atom_type_symbol
_atom_type_description
_atom_type_scat_dispersion_real
_atom_type_scat_dispersion_imag
_atom_type_scat_source
C C 0.0033 0.0016 'International Tables Vol C Tables 4.2.6.8 and 6.1.1.4'
H H 0.0000 0.0000 'International Tables Vol C Tables 4.2.6.8 and 6.1.1.4'
N N 0.0061 0.0033 'International Tables Vol C Tables 4.2.6.8 and 6.1.1.4'
O O 0.0106 0.0060 'International Tables Vol C Tables 4.2.6.8 and 6.1.1.4'
Se Se -0.0929 2.2259 'International Tables Vol C Tables 4.2.6.8 and 6.1.1.4'

loop_
_geom_angle_atom_site_label_1
_geom_angle_atom_site_label_2
_geom_angle_atom_site_label_3
_geom_angle
C13 Se11 C111 100.74(7)
C19 Se12 C121 99.02(7)
C19 C11 N1 128.76(14)
C19 C11 C12 125.11(15)
N1 C11 C12 106.10(13)
O1 C12 C13 131.12(16)
O1 C12 C11 122.49(15)
C13 C12 C11 106.38(14)
C14 C13 C12 108.54(14)
C14 C13 Se11 125.03(13)
C12 C13 Se11 126.42(13)
N1 C14 C13 110.71(14)
N1 C14 C15 117.80(15)
C13 C14 C15 131.49(16)
C16 C15 C14 120.09(16)
C16 C15 H15 120.0
C14 C15 H15 120.0
C15 C16 C17 120.28(17)
C15 C16 H16 119.9
C17 C16 H16 119.9
C18 C17 C16 120.17(16)
C18 C17 H17 119.9
C16 C17 H17 119.9
C17 C18 N1 119.74(16)
C17 C18 H18 120.1
N1 C18 H18 120.1
C18 N1 C14 121.85(14)
C18 N1 C11 129.84(14)
C14 N1 C11 108.19(13)
C11 C19 C191 125.83(15)
C11 C19 Se12 116.62(12)
C191 C19 Se12 117.54(11)
C112 C111 C116 119.80(18)
C112 C111 Se11 123.78(13)
C116 C111 Se11 116.42(15)
C111 C112 C113 119.79(19)
C111 C112 H112 120.1
C113 C112 H112 120.1
C114 C113 C112 120.1(2)
C114 C113 H113 120.0
C112 C113 H113 120.0
C115 C114 C113 119.9(2)
C115 C114 H114 120.0
C113 C114 H114 120.0
C114 C115 C116 120.2(2)
C114 C115 H115 119.9
C116 C115 H115 119.9
C115 C116 C111 120.2(2)
C115 C116 H116 119.9
C111 C116 H116 119.9
C122 C121 C126 120.01(17)
C122 C121 Se12 121.31(13)
C126 C121 Se12 118.50(14)
C123 C122 C121 119.55(17)
C123 C122 H122 120.2
C121 C122 H122 120.2
C124 C123 C122 120.12(19)
C124 C123 H123 119.9
C122 C123 H123 119.9
C123 C124 C125 120.52(19)
C123 C124 H124 119.7
C125 C124 H124 119.7
C126 C125 C124 120.07(19)
C126 C125 H125 120.0
C124 C125 H125 120.0
C125 C126 C121 119.70(19)
C125 C126 H126 120.1
C121 C126 H126 120.1
C196 C191 C192 119.36(16)
C196 C191 C19 120.80(15)
C192 C191 C19 119.84(15)
C193 C192 C191 120.01(19)
C193 C192 H192 120.0
C191 C192 H192 120.0
C194 C193 C192 120.5(2)
C194 C193 H193 119.7
C192 C193 H193 119.7
C195 C194 C193 119.68(18)
C195 C194 H194 120.2
C193 C194 H194 120.2
C194 C195 C196 120.41(19)
C194 C195 H195 119.8
C196 C195 H195 119.8
C191 C196 C195 120.02(18)
C191 C196 H196 120.0
C195 C196 H196 120.0
C23 Se21 C211 101.23(7)
C29 Se22 C221 97.46(7)
C29 C21 N2 127.34(15)
C29 C21 C22 125.80(15)
N2 C21 C22 106.52(13)
O2 C22 C23 132.11(16)
O2 C22 C21 122.25(15)
C23 C22 C21 105.64(14)
C24 C23 C22 108.68(15)
C24 C23 Se21 123.53(13)
C22 C23 Se21 127.49(13)
C23 C24 N2 111.04(15)
C23 C24 C25 131.73(16)
N2 C24 C25 117.22(16)
C26 C25 C24 120.28(17)
C26 C25 H25 119.9
C24 C25 H25 119.9
C25 C26 C27 120.44(17)
C25 C26 H26 119.8
C27 C26 H26 119.8
C28 C27 C26 119.85(18)
C28 C27 H27 120.1
C26 C27 H27 120.1
C27 C28 N2 119.97(17)
C27 C28 H28 120.0
N2 C28 H28 120.0
C28 N2 C24 122.13(14)
C28 N2 C21 129.77(14)
C24 N2 C21 107.87(13)
C21 C29 C291 124.77(15)
C21 C29 Se22 118.14(12)
C291 C29 Se22 117.08(11)
C216 C211 C212 120.12(17)
C216 C211 Se21 119.27(14)
C212 C211 Se21 120.55(14)
C211 C212 C213 119.50(18)
C211 C212 H212 120.3
C213 C212 H212 120.3
C214 C213 C212 120.40(19)
C214 C213 H213 119.8
C212 C213 H213 119.8
C213 C214 C215 120.3(2)
C213 C214 H214 119.9
C215 C214 H214 119.9
C216 C215 C214 119.7(2)
C216 C215 H215 120.2
C214 C215 H215 120.2
C211 C216 C215 120.04(19)
C211 C216 H216 120.0
C215 C216 H216 120.0
C226 C221 C222 120.08(16)
C226 C221 Se22 119.32(13)
C222 C221 Se22 120.59(13)
C221 C222 C223 119.60(16)
C221 C222 H222 120.2
C223 C222 H222 120.2
C224 C223 C222 120.21(17)
C224 C223 H223 119.9
C222 C223 H223 119.9
C223 C224 C225 120.16(18)
C223 C224 H224 119.9
C225 C224 H224 119.9
C224 C225 C226 119.94(18)
C224 C225 H225 120.0
C226 C225 H225 120.0
C221 C226 C225 119.89(18)
C221 C226 H226 120.1
C225 C226 H226 120.1
C292 C291 C296 119.43(16)
C292 C291 C29 120.85(15)
C296 C291 C29 119.71(15)
C293 C292 C291 119.87(17)
C293 C292 H292 120.1
C291 C292 H292 120.1
C294 C293 C292 120.47(19)
C294 C293 H293 119.8
C292 C293 H293 119.8
C293 C294 C295 119.87(18)
C293 C294 H294 120.1
C295 C294 H294 120.1
C294 C295 C296 120.15(18)
C294 C295 H295 119.9
C296 C295 H295 119.9
C295 C296 C291 120.20(18)
C295 C296 H296 119.9
C291 C296 H296 119.9

loop_
_geom_bond_atom_site_label_1
_geom_bond_atom_site_label_2
_geom_bond_distance
Se11 C13 1.8760(16)
Se11 C111 1.9229(19)
Se12 C19 1.9195(16)
Se12 C121 1.9245(17)
C11 C19 1.348(2)
C11 N1 1.431(2)
C11 C12 1.491(2)
C12 O1 1.242(2)
C12 C13 1.418(2)
C13 C14 1.392(2)
C14 N1 1.390(2)
C14 C15 1.415(2)
C15 C16 1.358(3)
C15 H15 0.9500
C16 C17 1.412(3)
C16 H16 0.9500
C17 C18 1.354(2)
C17 H17 0.9500
C18 N1 1.374(2)
C18 H18 0.9500
C19 C191 1.480(2)
C111 C112 1.382(3)
C111 C116 1.384(2)
C112 C113 1.389(3)
C112 H112 0.9500
C113 C114 1.386(3)
C113 H113 0.9500
C114 C115 1.372(4)
C114 H114 0.9500
C115 C116 1.383(3)
C115 H115 0.9500
C116 H116 0.9500
C121 C122 1.388(2)
C121 C126 1.395(2)
C122 C123 1.387(3)
C122 H122 0.9500
C123 C124 1.374(3)
C123 H123 0.9500
C124 C125 1.382(3)
C124 H124 0.9500
C125 C126 1.378(3)
C125 H125 0.9500
C126 H126 0.9500
C191 C196 1.388(2)
C191 C192 1.390(2)
C192 C193 1.383(3)
C192 H192 0.9500
C193 C194 1.381(3)
C193 H193 0.9500
C194 C195 1.375(3)
C194 H194 0.9500
C195 C196 1.389(3)
C195 H195 0.9500
C196 H196 0.9500
Se21 C23 1.8911(17)
Se21 C211 1.9302(18)
Se22 C29 1.9224(16)
Se22 C221 1.9274(17)
C21 C29 1.348(2)
C21 N2 1.430(2)
C21 C22 1.499(2)
C22 O2 1.241(2)
C22 C23 1.424(2)
C23 C24 1.390(2)
C24 N2 1.391(2)
C24 C25 1.419(2)
C25 C26 1.357(3)
C25 H25 0.9500
C26 C27 1.413(3)
C26 H26 0.9500
C27 C28 1.351(3)
C27 H27 0.9500
C28 N2 1.373(2)
C28 H28 0.9500
C29 C291 1.482(2)
C211 C216 1.384(3)
C211 C212 1.386(3)
C212 C213 1.386(3)
C212 H212 0.9500
C213 C214 1.372(3)
C213 H213 0.9500
C214 C215 1.386(3)
C214 H214 0.9500
C215 C216 1.385(3)
C215 H215 0.9500
C216 H216 0.9500
C221 C226 1.384(2)
C221 C222 1.385(2)
C222 C223 1.387(2)
C222 H222 0.9500
C223 C224 1.376(3)
C223 H223 0.9500
C224 C225 1.382(3)
C224 H224 0.9500
C225 C226 1.384(3)
C225 H225 0.9500
C226 H226 0.9500
C291 C292 1.389(2)
C291 C296 1.390(2)
C292 C293 1.387(3)
C292 H292 0.9500
C293 C294 1.379(3)
C293 H293 0.9500
C294 C295 1.380(3)
C294 H294 0.9500
C295 C296 1.386(3)
C295 H295 0.9500
C296 H296 0.9500
